data_2219155
loop_
_publ_author_name
'Xiao, Jie'
'Zhao, Hong'

_publ_section_title
;
 4,4'-(Oxydimethylene)dibenzonitrile
;
_journal_coeditor_code RZ2229
_journal_issue 8
_journal_name_full 'Acta Crystallographica Section E'
_journal_page_first o1436
_journal_paper_doi 10.1107/S1600536808020527
_journal_volume 64
_journal_year 2008
_chemical_formula_iupac 'C16 H12 N2 O'
_chemical_formula_moiety 'C16 H12 N2 O'
_chemical_formula_sum 'C16 H12 N2 O'
_chemical_formula_weight 248.28
_chemical_name_common
;
Bis(4-cyanobenzyl) ether
;
_chemical_name_systematic
;
4,4'-(Oxydimethylene)dibenzonitrile
;
_space_group_IT_number 14
_symmetry_cell_setting monoclinic
_symmetry_space_group_name_Hall '-P 2ybc'
_symmetry_space_group_name_H-M 'P 1 21/c 1'
_atom_sites_solution_hydrogens geom
_atom_sites_solution_primary direct
_atom_sites_solution_secondary difmap
_audit_creation_method SHELXL-97
_cell_angle_alpha 90.00
_cell_angle_beta 96.326(14)
_cell_angle_gamma 90.00
_cell_formula_units_Z 4
_cell_length_a 14.444(3)
_cell_length_b 7.6674(13)
_cell_length_c 11.897(2)
_cell_measurement_reflns_used 1930
_cell_measurement_temperature 293(2)
_cell_measurement_theta_max 27.4719
_cell_measurement_theta_min 2.8376
_cell_volume 1309.5(4)
_computing_cell_refinement 'CrystalClear (Rigaku, 2005)'
_computing_data_collection 'CrystalClear (Rigaku, 2005)'
_computing_data_reduction 'CrystalClear (Rigaku, 2005)'
_computing_molecular_graphics 'SHELXTL/PC (Sheldrick, 2008)'
_computing_publication_material 'SHELXL97 (Sheldrick, 2008)'
_computing_structure_refinement 'SHELXL97 (Sheldrick, 2008)'
_computing_structure_solution 'SHELXS97 (Sheldrick, 2008)'
_diffrn_ambient_temperature 293(2)
_diffrn_detector_area_resol_mean 13.6612
_diffrn_measured_fraction_theta_full 0.999
_diffrn_measured_fraction_theta_max 0.999
_diffrn_measurement_device_type 'Rigaku Mercury2'
_diffrn_measurement_method \w
_diffrn_radiation_monochromator graphite
_diffrn_radiation_source 'fine-focus sealed tube'
_diffrn_radiation_type MoK\a
_diffrn_radiation_wavelength 0.71073
_diffrn_reflns_av_R_equivalents 0.0715
_diffrn_reflns_av_sigmaI/netI 0.0572
_diffrn_reflns_limit_h_max 18
_diffrn_reflns_limit_h_min -18
_diffrn_reflns_limit_k_max 9
_diffrn_reflns_limit_k_min -9
_diffrn_reflns_limit_l_max 15
_diffrn_reflns_limit_l_min -15
_diffrn_reflns_number 13064
_diffrn_reflns_theta_full 27.51
_diffrn_reflns_theta_max 27.51
_diffrn_reflns_theta_min 2.84
_diffrn_standards_number 3236
_exptl_absorpt_coefficient_mu 0.080
_exptl_absorpt_correction_T_max 0.978
_exptl_absorpt_correction_T_min 0.939
_exptl_absorpt_correction_type multi-scan
_exptl_absorpt_process_details '(CrystalClear; Rigaku, 2005)'
_exptl_crystal_colour colourless
_exptl_crystal_density_diffrn 1.259
_exptl_crystal_density_method 'not measured'
_exptl_crystal_description block
_exptl_crystal_F_000 520
_exptl_crystal_size_max 0.35
_exptl_crystal_size_mid 0.30
_exptl_crystal_size_min 0.30
_refine_diff_density_max 0.111
_refine_diff_density_min -0.155
_refine_ls_extinction_method none
_refine_ls_goodness_of_fit_ref 1.008
_refine_ls_hydrogen_treatment constr
_refine_ls_matrix_type full
_refine_ls_number_parameters 172
_refine_ls_number_reflns 3007
_refine_ls_number_restraints 0
_refine_ls_restrained_S_all 1.008
_refine_ls_R_factor_all 0.1402
_refine_ls_R_factor_gt 0.0638
_refine_ls_shift/su_max 0.000
_refine_ls_shift/su_mean 0.000
_refine_ls_structure_factor_coef Fsqd
_refine_ls_weighting_details 'calc w=1/[\s^2^(Fo^2^)+(0.0573P)^2^] where P=(Fo^2^+2Fc^2^)/3'
_refine_ls_weighting_scheme calc
_refine_ls_wR_factor_gt 0.1223
_refine_ls_wR_factor_ref 0.1492
_reflns_number_gt 1498
_reflns_number_total 3007
_reflns_threshold_expression I>2\s(I)
_cod_data_source_file rz2229.cif
_cod_data_source_block I
_cod_depositor_comments
;
The following automatic conversions were performed:
'_symmetry_cell_setting' value 'Monoclinic' changed to 'monoclinic'
according to '/home/saulius/struct/CIF-dictionaries/cif_core.dic'
dictionary named 'cif_core.dic' version 2.4.1 from
2010-06-29.

'_exptl_absorpt_correction_type' value 'Multi-scan' changed
to 'multi-scan' according to
'/home/saulius/struct/CIF-dictionaries/cif_core.dic' dictionary named
'cif_core.dic' version 2.4.1 from 2010-06-29.

Automatic conversion script
Id: cif_fix_enum 1527 2010-12-29 10:47:43Z saulius 

The following automatic conversions were performed:

'_symmetry_cell_setting' value 'Monoclinic' changed to 'monoclinic'
according to /home/saulius/struct/CIF-dictionaries/cif_core.dic
dictionary named 'cif_core.dic' version 2.4.1 from
2010-06-29.

'_exptl_absorpt_correction_type' value 'Multi-scan'
changed to 'multi-scan' according to
/home/saulius/struct/CIF-dictionaries/cif_core.dic dictionary named
'cif_core.dic' version 2.4.1 from 2010-06-29.

Automatic conversion script
Id: cif_fix_values 1715 2011-07-08 13:25:40Z adriana 
;
_cod_original_cell_volume 1309.6(4)
_cod_original_sg_symbol_H-M 'P 21/c'
_cod_database_code 2219155
_cod_database_fobs_code 2219155

loop_
_symmetry_equiv_pos_as_xyz
'x, y, z'
'-x, y+1/2, -z+1/2'
'-x, -y, -z'
'x, -y-1/2, z-1/2'

loop_
_atom_site_type_symbol
_atom_site_label
_atom_site_fract_x
_atom_site_fract_y
_atom_site_fract_z
_atom_site_U_iso_or_equiv
_atom_site_adp_type
_atom_site_calc_flag
_atom_site_refinement_flags
_atom_site_occupancy
O O1 0.21121(10) 0.2174(2) 0.82830(14) 0.0632(5) Uani d . 1
C C13 0.40291(15) 0.6678(3) 1.0392(2) 0.0543(6) Uani d . 1
C C5 -0.05516(16) 0.2145(3) 0.5362(2) 0.0530(6) Uani d . 1
C C1 0.17453(17) 0.0647(3) 0.7737(2) 0.0610(7) Uani d . 1
H H1A 0.1547 -0.0163 0.8289 0.073 Uiso calc R 1
H H1B 0.2218 0.0082 0.7346 0.073 Uiso calc R 1
C C16 0.43912(17) 0.8289(4) 1.0896(2) 0.0647(7) Uani d . 1
C C3 0.10674(17) 0.2247(3) 0.6017(2) 0.0616(7) Uani d . 1
H H3 0.1662 0.2664 0.5941 0.074 Uiso calc R 1
C C2 0.09330(16) 0.1156(3) 0.69105(19) 0.0505(6) Uani d . 1
C C11 0.33163(17) 0.5062(3) 0.8811(2) 0.0608(7) Uani d . 1
H H11 0.3073 0.5020 0.8054 0.073 Uiso calc R 1
C C7 0.00448(17) 0.0575(3) 0.7016(2) 0.0592(7) Uani d . 1
H H7 -0.0057 -0.0156 0.7614 0.071 Uiso calc R 1
C C4 0.03367(17) 0.2726(3) 0.5241(2) 0.0624(7) Uani d . 1
H H4 0.0440 0.3439 0.4635 0.075 Uiso calc R 1
C C10 0.33245(15) 0.3570(3) 0.9471(2) 0.0539(6) Uani d . 1
C C6 -0.06975(17) 0.1060(3) 0.6249(2) 0.0618(7) Uani d . 1
H H6 -0.1294 0.0657 0.6331 0.074 Uiso calc R 1
C C9 0.29580(16) 0.1870(3) 0.8972(2) 0.0659(7) Uani d . 1
H H9A 0.3410 0.1358 0.8524 0.079 Uiso calc R 1
H H9B 0.2855 0.1062 0.9572 0.079 Uiso calc R 1
C C12 0.36687(17) 0.6610(3) 0.9274(2) 0.0625(7) Uani d . 1
H H12 0.3662 0.7608 0.8828 0.075 Uiso calc R 1
C C14 0.40499(17) 0.5201(3) 1.1048(2) 0.0619(7) Uani d . 1
H H14 0.4302 0.5241 1.1801 0.074 Uiso calc R 1
C C15 0.36940(16) 0.3653(3) 1.0584(2) 0.0625(7) Uani d . 1
H H15 0.3705 0.2657 1.1031 0.075 Uiso calc R 1
C C8 -0.13138(19) 0.2686(3) 0.4553(2) 0.0640(7) Uani d . 1
N N2 0.46806(17) 0.9545(3) 1.1316(2) 0.0850(8) Uani d . 1
N N1 -0.19108(17) 0.3162(3) 0.3912(2) 0.0883(8) Uani d . 1

loop_
_atom_site_aniso_label
_atom_site_aniso_U_11
_atom_site_aniso_U_22
_atom_site_aniso_U_33
_atom_site_aniso_U_12
_atom_site_aniso_U_13
_atom_site_aniso_U_23
O1 0.0528(10) 0.0591(10) 0.0733(11) 0.0012(8) -0.0121(8) -0.0152(8)
C13 0.0438(13) 0.0670(16) 0.0511(15) -0.0015(11) 0.0004(11) -0.0064(12)
C5 0.0529(15) 0.0533(14) 0.0521(15) 0.0004(11) 0.0024(12) -0.0107(11)
C1 0.0591(16) 0.0546(15) 0.0677(17) -0.0037(12) 0.0000(13) -0.0063(12)
C16 0.0568(16) 0.0752(19) 0.0604(17) -0.0035(13) -0.0009(13) -0.0087(14)
C3 0.0477(15) 0.0689(17) 0.0690(17) -0.0086(12) 0.0107(13) 0.0035(13)
C2 0.0524(14) 0.0463(13) 0.0527(15) -0.0039(11) 0.0050(11) -0.0096(11)
C11 0.0572(16) 0.0742(18) 0.0479(15) -0.0013(12) -0.0078(12) -0.0039(13)
C7 0.0594(16) 0.0601(16) 0.0586(16) -0.0125(12) 0.0082(13) -0.0004(12)
C4 0.0607(17) 0.0676(17) 0.0600(16) -0.0025(13) 0.0117(13) 0.0057(12)
C10 0.0405(13) 0.0632(16) 0.0567(15) 0.0052(11) -0.0002(11) -0.0076(12)
C6 0.0525(15) 0.0656(17) 0.0678(17) -0.0138(12) 0.0086(13) -0.0060(13)
C9 0.0538(15) 0.0664(17) 0.0743(18) 0.0051(12) -0.0065(13) -0.0083(13)
C12 0.0646(16) 0.0652(17) 0.0558(16) -0.0057(13) -0.0020(13) 0.0029(12)
C14 0.0548(16) 0.0772(19) 0.0508(15) 0.0023(13) -0.0072(12) -0.0038(13)
C15 0.0580(15) 0.0650(17) 0.0619(17) 0.0042(12) -0.0044(13) 0.0063(13)
C8 0.0621(17) 0.0638(17) 0.0654(18) -0.0015(13) 0.0041(14) -0.0083(13)
N2 0.0928(19) 0.0813(18) 0.0772(17) -0.0108(14) -0.0071(14) -0.0135(14)
N1 0.0732(16) 0.0958(18) 0.0919(19) 0.0035(14) -0.0094(14) 0.0044(15)

loop_
_atom_type_symbol
_atom_type_description
_atom_type_scat_dispersion_real
_atom_type_scat_dispersion_imag
_atom_type_scat_source
C C 0.0033 0.0016 'International Tables Vol C Tables 4.2.6.8 and 6.1.1.4'
H H 0.0000 0.0000 'International Tables Vol C Tables 4.2.6.8 and 6.1.1.4'
N N 0.0061 0.0033 'International Tables Vol C Tables 4.2.6.8 and 6.1.1.4'
O O 0.0106 0.0060 'International Tables Vol C Tables 4.2.6.8 and 6.1.1.4'

loop_
_geom_angle_atom_site_label_1
_geom_angle_atom_site_label_2
_geom_angle_atom_site_label_3
_geom_angle
C9 O1 C1 112.70(17)
C14 C13 C12 120.0(2)
C14 C13 C16 119.0(2)
C12 C13 C16 121.0(2)
C6 C5 C4 119.8(2)
C6 C5 C8 121.0(2)
C4 C5 C8 119.2(2)
O1 C1 C2 108.22(18)
O1 C1 H1A 110.1
C2 C1 H1A 110.1
O1 C1 H1B 110.1
C2 C1 H1B 110.1
H1A C1 H1B 108.4
N2 C16 C13 178.5(3)
C4 C3 C2 121.0(2)
C4 C3 H3 119.5
C2 C3 H3 119.5
C7 C2 C3 118.5(2)
C7 C2 C1 121.8(2)
C3 C2 C1 119.7(2)
C12 C11 C10 120.2(2)
C12 C11 H11 119.9
C10 C11 H11 119.9
C2 C7 C6 121.1(2)
C2 C7 H7 119.4
C6 C7 H7 119.4
C3 C4 C5 119.9(2)
C3 C4 H4 120.1
C5 C4 H4 120.1
C15 C10 C11 119.1(2)
C15 C10 C9 120.2(2)
C11 C10 C9 120.7(2)
C5 C6 C7 119.7(2)
C5 C6 H6 120.1
C7 C6 H6 120.1
O1 C9 C10 109.29(19)
O1 C9 H9A 109.8
C10 C9 H9A 109.8
O1 C9 H9B 109.8
C10 C9 H9B 109.8
H9A C9 H9B 108.3
C13 C12 C11 120.1(2)
C13 C12 H12 119.9
C11 C12 H12 119.9
C13 C14 C15 119.8(2)
C13 C14 H14 120.1
C15 C14 H14 120.1
C10 C15 C14 120.8(2)
C10 C15 H15 119.6
C14 C15 H15 119.6
N1 C8 C5 178.1(3)

loop_
_geom_bond_atom_site_label_1
_geom_bond_atom_site_label_2
_geom_bond_distance
O1 C9 1.414(3)
O1 C1 1.414(2)
C13 C14 1.374(3)
C13 C12 1.375(3)
C13 C16 1.445(3)
C5 C6 1.379(3)
C5 C4 1.380(3)
C5 C8 1.441(3)
C1 C2 1.497(3)
C1 H1A 0.9700
C1 H1B 0.9700
C16 N2 1.142(3)
C3 C4 1.374(3)
C3 C2 1.384(3)
C3 H3 0.9300
C2 C7 1.377(3)
C11 C12 1.382(3)
C11 C10 1.387(3)
C11 H11 0.9300
C7 C6 1.380(3)
C7 H7 0.9300
C4 H4 0.9300
C10 C15 1.373(3)
C10 C9 1.504(3)
C6 H6 0.9300
C9 H9A 0.9700
C9 H9B 0.9700
C12 H12 0.9300
C14 C15 1.384(3)
C14 H14 0.9300
C15 H15 0.9300
C8 N1 1.145(3)

loop_
_geom_hbond_atom_site_label_D
_geom_hbond_atom_site_label_H
_geom_hbond_atom_site_label_A
_geom_hbond_site_symmetry_A
_geom_hbond_distance_DH
_geom_hbond_distance_HA
_geom_hbond_distance_DA
_geom_hbond_angle_DHA
C14 H14 N2 2_647 0.93 2.60 3.490(3) 161.7

loop_
_cod_related_entry_id
_cod_related_entry_database
_cod_related_entry_code
1 ChemSpider 13571195
